data_7044015
loop_
_publ_author_name
'Ghadwal, Rajendra S.'
'Ho, Nga Kim'
'Neumann, Beate'
'Stammler, Georg'
'Menezes da Silva, Vitor Hugo'
'Watanabe, Daniel'
'Braga, Ataualpa A. C.'

_publ_section_title
;
 Nickel-Catalysed Direct C2-Arylation of N-Heterocyclic Carbene
;
_journal_name_full 'Dalton Trans.'
_journal_paper_doi 10.1039/C7DT03099A
_journal_year 2017
_chemical_formula_moiety 'C34 H43 N2, Br'
_chemical_formula_sum 'C34 H43 Br N2'
_chemical_formula_weight 559.61
_space_group_crystal_system triclinic
_space_group_IT_number 2
_space_group_name_Hall '-P 1'
_space_group_name_H-M_alt 'P -1'
_symmetry_space_group_name_Hall '-P 1'
_symmetry_space_group_name_H-M 'P -1'
_atom_sites_solution_hydrogens geom
_atom_sites_solution_primary direct
_audit_creation_date 2017-01-24
_audit_creation_method
;
  Olex2 1.2-ac2
  (compiled 2012.03.27 svn.r2268, GUI svn.r4156)
;
_audit_update_record
;
2017-06-28 deposited with the CCDC.
2017-08-22 downloaded from the CCDC.
;
_cell_angle_alpha 110.1753(14)
_cell_angle_beta 102.3785(13)
_cell_angle_gamma 96.7444(12)
_cell_formula_units_Z 4
_cell_length_a 12.65346(19)
_cell_length_b 15.1670(2)
_cell_length_c 18.3140(3)
_cell_measurement_reflns_used 27833
_cell_measurement_temperature 100.01(10)
_cell_measurement_theta_max 72.2620
_cell_measurement_theta_min 3.1400
_cell_volume 3151.40(9)
_computing_cell_refinement 'CrysAlisPro 1.171.38.43 (Rigaku OD, 2015)'
_computing_data_collection 'CrysAlisPro 1.171.38.43 (Rigaku OD, 2015)'
_computing_data_reduction 'CrysAlisPro 1.171.38.43 (Rigaku OD, 2015)'
_computing_molecular_graphics
;
O. V. Dolomanov, L. J. Bourhis, R. J. Gildea, J. A. K. Howard and H. Puschmann,
OLEX2: a complete structure solution, refinement and analysis program.
J. Appl. Cryst. (2009). 42, 339-341.
;
_computing_publication_material
;
O. V. Dolomanov, L. J. Bourhis, R. J. Gildea, J. A. K. Howard and H. Puschmann,
OLEX2: a complete structure solution, refinement and analysis program.
J. Appl. Cryst. (2009). 42, 339-341.
;
_computing_structure_refinement
;
SHELXL, G.M. Sheldrick, Acta Cryst.
(2008). A64, 112-122
;
_computing_structure_solution 'ShelXT (Sheldrick, 2015)'
_diffrn_ambient_environment N~2~
_diffrn_ambient_temperature 100.01(10)
_diffrn_detector 'CCD plate'
_diffrn_detector_area_resol_mean 5.3114
_diffrn_detector_type Atlas
_diffrn_measured_fraction_theta_full 0.9995
_diffrn_measured_fraction_theta_max 0.9972
_diffrn_measurement_details
;
List of Runs (angles in degrees, time in seconds):

  # Type    Start    End  Width  t~exp~   \w     \q     \k     \f   Frames
#--------------------------------------------------------------------------
  1  \w    -68.00  30.00   1.00    3.50    --  -38.50  77.00 -30.00   98
  2  \w   -105.00  -6.00   1.00    3.50    --  -38.50 -19.00 -30.00   99
  3  \w    -58.00  33.00   1.00    3.50    --  -38.50  38.00  90.00   91
  4  \w   -109.00 -18.00   1.00    3.50    --  -38.50 -38.00 -90.00   91
  5  \w      2.00  79.00   1.00    3.50    --   43.45 -99.00 150.00   77
  6  \w     13.00  89.00   1.00    3.50    --   43.45  77.00-180.00   76
  7  \w     13.00  64.00   1.00    3.50    --   43.45  77.00   0.00   51
  8  \w     13.00  76.00   1.00    3.50    --   43.45  77.00 -90.00   63
  9  \w     18.00  44.00   1.00    3.50    --   43.45  57.00-150.00   26
 10  \w     14.00 110.00   1.00    3.50    --   43.45  77.00  90.00   96
 11  \w     61.00  92.00   1.00    3.50    --   43.45  57.00-150.00   31
 12  \w     18.00  83.00   1.00    3.50    --   43.45  57.00  60.00   65
 13  \w     58.00 108.00   1.00    3.50    --   43.45 178.00 -30.00   50
 14  \w     81.00 178.00   1.00   14.00    --  111.00  77.00-150.00   97
 15  \w     85.00 170.00   1.00   14.00    --  111.00  61.00 120.00   85
 16  \w     88.00 167.00   1.00   14.00    --  111.00  49.00 -93.44   79
 17  \w     45.00 106.00   1.00   14.00    --  111.00 -77.00-180.00   61
 18  \w     81.00 107.00   1.00   14.00    --  111.00  77.00 -30.00   26
 19  \w     83.00 109.00   1.00   14.00    --  111.00  70.00  -7.86   26
 20  \w     84.00 177.00   1.00   14.00    --  111.00  63.00 155.69   93
 21  \w     85.00 111.00   1.00   14.00    --  111.00  61.00  60.00   26
 22  \w     41.00 122.00   1.00   14.00    --  111.00-125.00-150.00   81
 23  \w     82.00 107.00   1.00   14.00    --  111.00  77.00-120.00   25
 24  \w     81.00 107.00   1.00   14.00    --  111.00  77.00 120.00   26
 25  \w     44.00 134.00   1.00   14.00    --  111.00 -61.00  30.00   90
 26  \w     85.00 111.00   1.00   14.00    --  111.00  61.00-180.00   26
 27  \w     85.00 177.00   1.00   14.00    --  111.00  61.00 -30.00   92
 28  \w     85.00 163.00   1.00   14.00    --  111.00  61.00  30.00   78
 29  \w    122.00 176.00   1.00   14.00    --  111.00  77.00  90.00   54
 30  \w     81.00 116.00   1.00   14.00    --  111.00  77.00  90.00   35
 31  \w    133.00 171.00   1.00   14.00    --  111.00  77.00-180.00   38
 32  \w     81.00 130.00   1.00   14.00    --  111.00  77.00-180.00   49
 33  \w     82.00 109.00   1.00   14.00    --  111.00  74.00 177.01   27
 34  \w     96.00 136.00   1.00   14.00    --  111.00 -61.00-150.00   40
 35  \w     85.00 111.00   1.00   14.00    --  111.00  61.00-120.00   26
 36  \w     44.00  92.00   1.00   14.00    --  111.00 -61.00-150.00   48
 37  \w     85.00 111.00   1.00   14.00    --  111.00  61.00 150.00   26
 38  \w     57.00 122.00   1.00   14.00    --  111.00-125.00  30.00   65
 39  \w     85.00 153.00   1.00   14.00    --  111.00  61.00-150.00   68
 40  \w     85.00 178.00   1.00   14.00    --  111.00  61.00 -90.00   93
 41  \w     81.00 107.00   1.00   14.00    --  111.00  77.00  30.00   26
 42  \w     81.00 107.00   1.00   14.00    --  111.00  77.00 -60.00   26
 43  \w     86.00 111.00   1.00   14.00    --  111.00  61.00  90.00   25
 44  \w     85.00 156.00   1.00   14.00    --  111.00  61.00 -60.00   71
 45  \w     81.00 170.00   1.00   14.00    --  111.00  77.00   0.00   89
 46  \w     81.00 177.00   1.00   14.00    --  111.00  77.00  60.00   96
 47  \w     81.00 107.00   1.00   14.00    --  111.00  77.00 150.00   26
 48  \w    142.00 168.00   1.00   14.00    --  111.00  77.00-120.00   26
 49  \w     90.00 118.00   1.00   14.00    --  111.00-121.00 157.00   28
 50  \w     63.00 109.00   1.00   14.00    --  111.00 -94.00 -90.00   46
 51  \w     32.00 106.00   1.00   14.00    --  111.00 -94.00  30.00   74
 52  \w     81.00 107.00   1.00   14.00    --  111.00  76.00-158.80   26
 53  \w     81.00 107.00   1.00   14.00    --  111.00  77.00 -90.00   26
 54  \w     84.00 176.00   1.00   14.00    --  111.00  63.00  39.99   92
 55  \w     83.00 110.00   1.00   14.00    --  111.00  67.00 -61.94   27
;
_diffrn_measurement_device 'four-circle diffractometer'
_diffrn_measurement_device_type 'SuperNova, Dual, Cu at zero, Atlas'
_diffrn_measurement_method '\w scans'
_diffrn_orient_matrix_type 'CrysAlisPro convention (1999,Acta A55,543-557)'
_diffrn_orient_matrix_UB_11 0.0561159000
_diffrn_orient_matrix_UB_12 0.0701487000
_diffrn_orient_matrix_UB_13 0.0877659000
_diffrn_orient_matrix_UB_21 -0.0827323000
_diffrn_orient_matrix_UB_22 -0.0525470000
_diffrn_orient_matrix_UB_23 0.0296796000
_diffrn_orient_matrix_UB_31 0.0790652000
_diffrn_orient_matrix_UB_32 -0.0675387000
_diffrn_orient_matrix_UB_33 0.0098311000
_diffrn_radiation_monochromator mirror
_diffrn_radiation_probe x-ray
_diffrn_radiation_type 'Cu K\a'
_diffrn_radiation_wavelength 1.54184
_diffrn_reflns_av_R_equivalents 0.0372
_diffrn_reflns_av_unetI/netI 0.0270
_diffrn_reflns_Laue_measured_fraction_full 1.000
_diffrn_reflns_Laue_measured_fraction_max 0.999
_diffrn_reflns_limit_h_max 15
_diffrn_reflns_limit_h_min -15
_diffrn_reflns_limit_k_max 18
_diffrn_reflns_limit_k_min -18
_diffrn_reflns_limit_l_max 22
_diffrn_reflns_limit_l_min -22
_diffrn_reflns_number 61446
_diffrn_reflns_point_group_measured_fraction_full 1.000
_diffrn_reflns_point_group_measured_fraction_max 0.999
_diffrn_reflns_theta_full 67.684
_diffrn_reflns_theta_max 72.55
_diffrn_reflns_theta_min 2.67
_diffrn_source 'micro-focus sealed X-ray tube'
_diffrn_source_type 'SuperNova (Cu) X-ray Source'
_exptl_absorpt_coefficient_mu 1.933
_exptl_absorpt_correction_T_max 0.915
_exptl_absorpt_correction_T_min 0.655
_exptl_absorpt_correction_type gaussian
_exptl_absorpt_process_details
;
CrysAlisPro 1.171.38.43 (Rigaku Oxford Diffraction, 2015)
Numerical absorption correction based on gaussian integration over
            a multifaceted crystal model
Empirical absorption correction using spherical harmonics,
 implemented in SCALE3 ABSPACK scaling algorithm.
;
_exptl_crystal_colour 'clear colourless'
_exptl_crystal_colour_lustre clear
_exptl_crystal_colour_primary colourless
_exptl_crystal_density_diffrn 1.179
_exptl_crystal_description plate
_exptl_crystal_F_000 1184
_exptl_crystal_size_max 0.161
_exptl_crystal_size_mid 0.066
_exptl_crystal_size_min 0.023
_refine_diff_density_max 0.804
_refine_diff_density_min -1.437
_refine_diff_density_rms 0.070
_refine_ls_extinction_method none
_refine_ls_goodness_of_fit_ref 1.079
_refine_ls_hydrogen_treatment constr
_refine_ls_matrix_type full
_refine_ls_number_parameters 689
_refine_ls_number_reflns 12465
_refine_ls_number_restraints 0
_refine_ls_restrained_S_all 1.079
_refine_ls_R_factor_all 0.0512
_refine_ls_R_factor_gt 0.0447
_refine_ls_shift/su_max 0.001
_refine_ls_shift/su_mean 0.000
_refine_ls_structure_factor_coef Fsqd
_refine_ls_weighting_details 'w=1/[\s^2^(Fo^2^)+(0.0816P)^2^+1.6735P] where P=(Fo^2^+2Fc^2^)/3'
_refine_ls_weighting_scheme calc
_refine_ls_wR_factor_gt 0.1301
_refine_ls_wR_factor_ref 0.1354
_reflns_Friedel_coverage 0.000
_reflns_number_gt 10772
_reflns_number_total 12465
_reflns_threshold_expression 'I > 2\s(I)'
_cod_data_source_file c7dt03099a2.cif
_cod_data_source_block compound_3b
_cod_original_cell_volume 3151.39(9)
_cod_database_code 7044015
_chemical_oxdiff_formula 'C34 H43 Br N2'
_reflns_odcompleteness_completeness 99.95
_reflns_odcompleteness_iscentric 1
_reflns_odcompleteness_theta 71.98
_olex2_date_sample_data_collection 2017-01-22
_olex2_date_sample_submission 1484780400
_olex2_refinement_description
;
1. Fixed Uiso
 At 1.2 times of:
  All C(H) groups
 At 1.5 times of:
  All C(H,H,H) groups
2. Uiso/Uaniso restraints and constraints
Uanis(Br2A) = Uanis(Br2B)
3. Others
 Sof(Br2B)=1-FVAR(1)
 Sof(Br2A)=FVAR(1)
4.a Ternary CH refined with riding coordinates:
 C10(H10), C13(H13), C22(H22), C25(H25), C44(H44), C47(H47), C56(H56), C59(H59)
4.b Aromatic/amide H refined with riding coordinates:
 C2(H2), C3(H3), C6(H6), C7(H7), C8(H8), C18(H18), C19(H19), C20(H20),
 C29(H29), C30(H30), C32(H32), C33(H33), C36(H36), C37(H37), C40(H40), C41(H41),
  C42(H42), C52(H52), C53(H53), C54(H54), C63(H63), C64(H64), C66(H66), C67(H67)
4.c Idealised Me refined as rotating group:
 C11(H11A,H11B,H11C), C12(H12A,H12B,H12C), C14(H14A,H14B,H14C), C15(H15A,H15B,
 H15C), C23(H23A,H23B,H23C), C24(H24A,H24B,H24C), C26(H26A,H26B,H26C), C27(H27A,
 H27B,H27C), C34(H34A,H34B,H34C), C45(H45A,H45B,H45C), C46(H46A,H46B,H46C),
 C48(H48A,H48B,H48C), C49(H49A,H49B,H49C), C57(H57A,H57B,H57C), C58(H58A,H58B,
 H58C), C60(H60A,H60B,H60C), C61(H61A,H61B,H61C), C68(H68A,H68B,H68C)
;
_olex2_submission_special_instructions 'No special instructions were received'
_oxdiff_exptl_absorpt_empirical_details
;
Empirical correction (ABSPACK) includes:
- Absorption correction using spherical harmonics
- Frame scaling
- Detector area scaling
;
_oxdiff_exptl_absorpt_empirical_full_max 1.178
_oxdiff_exptl_absorpt_empirical_full_min 0.891
_shelx_shelxl_version_number 2016/4
_shelx_space_group_comment
;
The symmetry employed for this shelxl refinement is uniquely defined
by the following loop, which should always be used as a source of
symmetry information in preference to the above space-group names.
They are only intended as comments.
;

loop_
_space_group_symop_operation_xyz
'x, y, z'
'-x, -y, -z'

loop_
_atom_site_label
_atom_site_type_symbol
_atom_site_fract_x
_atom_site_fract_y
_atom_site_fract_z
_atom_site_U_iso_or_equiv
_atom_site_adp_type
_atom_site_occupancy
_atom_site_site_symmetry_order
_atom_site_calc_flag
_atom_site_refinement_flags_posn
_atom_site_refinement_flags_occupancy
_atom_site_disorder_assembly
_atom_site_disorder_group
Br1 Br 0.23958(2) 0.31223(2) 0.11345(2) 0.02996(9) Uani 1 1 d . . . .
Br2A Br 0.77327(8) 0.12432(5) 0.55514(4) 0.04368(17) Uani 0.6144(12) 1 d . P A 1
Br2B Br 0.72169(12) 0.11359(9) 0.53764(8) 0.04368(17) Uani 0.3856(12) 1 d . P A 2
N1 N 0.83572(13) 0.29287(12) -0.00460(10) 0.0162(3) Uani 1 1 d . . . .
N2 N 0.79021(13) 0.23517(12) 0.08017(10) 0.0170(3) Uani 1 1 d . . . .
C1 C 0.74884(15) 0.25264(13) 0.01326(11) 0.0157(4) Uani 1 1 d . . . .
C2 C 0.93249(16) 0.30224(15) 0.05244(12) 0.0196(4) Uani 1 1 d . . . .
H2 H 1.003644 0.328299 0.054029 0.024 Uiso 1 1 calc R . . .
C4 C 0.83243(14) 0.32458(14) -0.07120(11) 0.0151(3) Uani 1 1 d . . . .
C5 C 0.81074(15) 0.41549(14) -0.06213(11) 0.0166(4) Uani 1 1 d . . . .
C3 C 0.90433(16) 0.26659(15) 0.10514(12) 0.0205(4) Uani 1 1 d . . . .
H3 H 0.952444 0.263567 0.149969 0.025 Uiso 1 1 calc R . . .
C6 C 0.81646(15) 0.44622(15) -0.12499(12) 0.0189(4) Uani 1 1 d . . . .
H6 H 0.803025 0.506462 -0.121024 0.023 Uiso 1 1 calc R . . .
C7 C 0.84190(16) 0.38825(15) -0.19331(12) 0.0200(4) Uani 1 1 d . . . .
H7 H 0.847201 0.410631 -0.233977 0.024 Uiso 1 1 calc R . . .
C8 C 0.85950(16) 0.29718(15) -0.20154(12) 0.0209(4) Uani 1 1 d . . . .
H8 H 0.874550 0.258598 -0.248394 0.025 Uiso 1 1 calc R . . .
C9 C 0.85500(15) 0.26250(14) -0.14078(12) 0.0180(4) Uani 1 1 d . . . .
C10 C 0.78126(15) 0.48010(14) 0.01158(11) 0.0179(4) Uani 1 1 d . . . .
H10 H 0.781396 0.447251 0.049237 0.021 Uiso 1 1 calc R . . .
C11 C 0.86745(17) 0.57484(15) 0.05439(13) 0.0231(4) Uani 1 1 d . . . .
H11A H 0.939693 0.561406 0.068249 0.035 Uiso 1 1 calc GR . . .
H11B H 0.850574 0.613179 0.102700 0.035 Uiso 1 1 calc GR . . .
H11C H 0.865962 0.609181 0.019005 0.035 Uiso 1 1 calc GR . . .
C12 C 0.66543(17) 0.49962(16) -0.01301(13) 0.0223(4) Uani 1 1 d . . . .
H12A H 0.664384 0.532806 -0.049234 0.033 Uiso 1 1 calc GR . . .
H12B H 0.646869 0.538484 0.034329 0.033 Uiso 1 1 calc GR . . .
H12C H 0.612482 0.439804 -0.039542 0.033 Uiso 1 1 calc GR . . .
C13 C 0.87397(17) 0.16231(15) -0.15066(13) 0.0216(4) Uani 1 1 d . . . .
H13 H 0.848705 0.145351 -0.109325 0.026 Uiso 1 1 calc R . . .
C14 C 0.8075(2) 0.08656(17) -0.23391(14) 0.0310(5) Uani 1 1 d . . . .
H14A H 0.730675 0.089429 -0.242352 0.046 Uiso 1 1 calc GR . . .
H14B H 0.816308 0.023812 -0.235949 0.046 Uiso 1 1 calc GR . . .
H14C H 0.834137 0.099168 -0.275388 0.046 Uiso 1 1 calc GR . . .
C15 C 0.99743(19) 0.16053(17) -0.13677(15) 0.0297(5) Uani 1 1 d . . . .
H15A H 1.025069 0.179899 -0.174998 0.045 Uiso 1 1 calc GR . . .
H15B H 1.007500 0.096661 -0.143753 0.045 Uiso 1 1 calc GR . . .
H15C H 1.037025 0.203929 -0.082840 0.045 Uiso 1 1 calc GR . . .
C16 C 0.73332(16) 0.17198(14) 0.11026(12) 0.0193(4) Uani 1 1 d . . . .
C17 C 0.71910(18) 0.07276(15) 0.06777(13) 0.0243(4) Uani 1 1 d . . . .
C18 C 0.6710(2) 0.01219(16) 0.10021(15) 0.0304(5) Uani 1 1 d . . . .
H18 H 0.658638 -0.054014 0.073192 0.036 Uiso 1 1 calc R . . .
C19 C 0.6416(2) 0.04871(17) 0.17111(15) 0.0321(5) Uani 1 1 d . . . .
H19 H 0.611484 0.007165 0.192147 0.039 Uiso 1 1 calc R . . .
C20 C 0.6568(2) 0.14723(17) 0.21150(14) 0.0293(5) Uani 1 1 d . . . .
H20 H 0.635871 0.170900 0.259129 0.035 Uiso 1 1 calc R . . .
C21 C 0.70291(18) 0.21156(15) 0.18178(13) 0.0232(4) Uani 1 1 d . . . .
C22 C 0.7541(2) 0.03026(17) -0.00870(15) 0.0345(5) Uani 1 1 d . . . .
H22 H 0.790878 0.083412 -0.019187 0.041 Uiso 1 1 calc R . . .
C23 C 0.6569(3) -0.0255(3) -0.08036(18) 0.0639(10) Uani 1 1 d . . . .
H23A H 0.625093 -0.082665 -0.074776 0.096 Uiso 1 1 calc GR . . .
H23B H 0.680842 -0.042700 -0.128824 0.096 Uiso 1 1 calc GR . . .
H23C H 0.602559 0.013232 -0.083369 0.096 Uiso 1 1 calc GR . . .
C24 C 0.8383(3) -0.0345(2) 0.00115(19) 0.0494(7) Uani 1 1 d . . . .
H24A H 0.899636 0.001427 0.047651 0.074 Uiso 1 1 calc GR . . .
H24B H 0.864458 -0.055420 -0.046246 0.074 Uiso 1 1 calc GR . . .
H24C H 0.802795 -0.089366 0.008122 0.074 Uiso 1 1 calc GR . . .
C25 C 0.71948(19) 0.31897(16) 0.22791(13) 0.0263(4) Uani 1 1 d . . . .
H25 H 0.735117 0.351472 0.192340 0.032 Uiso 1 1 calc R . . .
C26 C 0.8191(2) 0.35392(18) 0.30285(14) 0.0346(5) Uani 1 1 d . . . .
H26A H 0.806756 0.321244 0.337745 0.052 Uiso 1 1 calc GR . . .
H26B H 0.828446 0.421844 0.331281 0.052 Uiso 1 1 calc GR . . .
H26C H 0.884585 0.340530 0.286425 0.052 Uiso 1 1 calc GR . . .
C27 C 0.6152(2) 0.34660(18) 0.25251(15) 0.0332(5) Uani 1 1 d . . . .
H27A H 0.553031 0.322818 0.205360 0.050 Uiso 1 1 calc GR . . .
H27B H 0.626472 0.415250 0.277205 0.050 Uiso 1 1 calc GR . . .
H27C H 0.601090 0.318953 0.290277 0.050 Uiso 1 1 calc GR . . .
C28 C 0.63176(15) 0.23838(14) -0.02770(12) 0.0176(4) Uani 1 1 d . . . .
C29 C 0.55760(17) 0.26439(15) 0.01870(13) 0.0211(4) Uani 1 1 d . . . .
H29 H 0.582277 0.286931 0.074800 0.025 Uiso 1 1 calc R . . .
C30 C 0.44699(17) 0.25667(16) -0.01876(15) 0.0258(4) Uani 1 1 d . . . .
H30 H 0.398223 0.274304 0.012506 0.031 Uiso 1 1 calc R . . .
C31 C 0.40890(17) 0.22279(15) -0.10254(15) 0.0258(4) Uani 1 1 d . . . .
C32 C 0.48309(18) 0.19640(16) -0.14829(13) 0.0255(4) Uani 1 1 d . . . .
H32 H 0.458019 0.173269 -0.204397 0.031 Uiso 1 1 calc R . . .
C33 C 0.59355(16) 0.20386(15) -0.11198(12) 0.0211(4) Uani 1 1 d . . . .
H33 H 0.641962 0.186009 -0.143516 0.025 Uiso 1 1 calc R . . .
C34 C 0.28910(19) 0.2145(2) -0.14318(19) 0.0390(6) Uani 1 1 d . . . .
H34A H 0.283897 0.257875 -0.170927 0.059 Uiso 1 1 calc GR . . .
H34B H 0.248849 0.230473 -0.103171 0.059 Uiso 1 1 calc GR . . .
H34C H 0.258300 0.149888 -0.181319 0.059 Uiso 1 1 calc GR . . .
N3 N 0.71686(13) 0.73093(12) 0.41610(10) 0.0188(3) Uani 1 1 d . . . .
N4 N 0.78874(14) 0.80562(12) 0.54508(10) 0.0189(3) Uani 1 1 d . . . .
C35 C 0.76241(15) 0.71837(14) 0.48424(11) 0.0176(4) Uani 1 1 d . . . .
C36 C 0.71381(17) 0.82675(16) 0.43376(13) 0.0234(4) Uani 1 1 d . . . .
H36 H 0.686403 0.853878 0.397092 0.028 Uiso 1 1 calc R . . .
C37 C 0.75832(17) 0.87366(15) 0.51462(13) 0.0232(4) Uani 1 1 d . . . .
H37 H 0.766830 0.938965 0.544021 0.028 Uiso 1 1 calc R . . .
C38 C 0.67505(16) 0.65704(14) 0.33485(11) 0.0184(4) Uani 1 1 d . . . .
C39 C 0.56068(17) 0.62783(15) 0.30276(12) 0.0219(4) Uani 1 1 d . . . .
C40 C 0.52057(18) 0.56113(17) 0.22306(13) 0.0271(4) Uani 1 1 d . . . .
H40 H 0.444687 0.539836 0.199722 0.033 Uiso 1 1 calc R . . .
C41 C 0.5930(2) 0.52663(16) 0.17869(13) 0.0280(5) Uani 1 1 d . . . .
H41 H 0.565327 0.483115 0.125430 0.034 Uiso 1 1 calc R . . .
C42 C 0.70652(19) 0.55622(16) 0.21280(13) 0.0253(4) Uani 1 1 d . . . .
H42 H 0.753796 0.531563 0.182131 0.030 Uiso 1 1 calc R . . .
C43 C 0.75109(17) 0.62221(15) 0.29215(12) 0.0207(4) Uani 1 1 d . . . .
C44 C 0.47959(18) 0.66683(18) 0.34942(14) 0.0280(5) Uani 1 1 d . . . .
H44 H 0.521111 0.703157 0.406080 0.034 Uiso 1 1 calc R . . .
C45 C 0.4261(2) 0.7364(2) 0.31633(17) 0.0360(5) Uani 1 1 d . . . .
H45A H 0.482417 0.789097 0.323184 0.054 Uiso 1 1 calc GR . . .
H45B H 0.373942 0.760280 0.345268 0.054 Uiso 1 1 calc GR . . .
H45C H 0.388594 0.703097 0.259900 0.054 Uiso 1 1 calc GR . . .
C46 C 0.3920(2) 0.5862(2) 0.34645(17) 0.0377(6) Uani 1 1 d . . . .
H46A H 0.352008 0.548175 0.291207 0.057 Uiso 1 1 calc GR . . .
H46B H 0.341638 0.613399 0.375825 0.057 Uiso 1 1 calc GR . . .
H46C H 0.427361 0.546309 0.370453 0.057 Uiso 1 1 calc GR . . .
C47 C 0.87552(18) 0.65762(18) 0.32886(13) 0.0274(5) Uani 1 1 d . . . .
H47 H 0.892253 0.664302 0.385530 0.033 Uiso 1 1 calc R . . .
C48 C 0.9423(2) 0.5884(2) 0.28694(18) 0.0395(6) Uani 1 1 d . . . .
H48A H 0.917209 0.525744 0.286151 0.059 Uiso 1 1 calc GR . . .
H48B H 1.019267 0.611020 0.315858 0.059 Uiso 1 1 calc GR . . .
H48C H 0.932384 0.584943 0.232496 0.059 Uiso 1 1 calc GR . . .
C49 C 0.9138(2) 0.7559(2) 0.32733(19) 0.0416(6) Uani 1 1 d . . . .
H49A H 0.904781 0.750076 0.272354 0.062 Uiso 1 1 calc GR . . .
H49B H 0.990432 0.780135 0.356904 0.062 Uiso 1 1 calc GR . . .
H49C H 0.870485 0.799269 0.351751 0.062 Uiso 1 1 calc GR . . .
C50 C 0.83834(17) 0.82577(14) 0.62973(12) 0.0195(4) Uani 1 1 d . . . .
C51 C 0.95102(17) 0.86942(15) 0.66151(13) 0.0226(4) Uani 1 1 d . . . .
C52 C 0.99747(19) 0.88871(16) 0.74340(13) 0.0274(5) Uani 1 1 d . . . .
H52 H 1.071871 0.917781 0.767278 0.033 Uiso 1 1 calc R . . .
C53 C 0.9335(2) 0.86484(16) 0.78921(13) 0.0283(5) Uani 1 1 d . . . .
H53 H 0.965720 0.878284 0.843547 0.034 Uiso 1 1 calc R . . .
C54 C 0.8229(2) 0.82156(15) 0.75580(13) 0.0262(4) Uani 1 1 d . . . .
H54 H 0.781835 0.805610 0.787623 0.031 Uiso 1 1 calc R . . .
C55 C 0.77213(18) 0.80154(15) 0.67473(12) 0.0228(4) Uani 1 1 d . . . .
C56 C 1.02092(18) 0.89233(17) 0.60987(14) 0.0283(5) Uani 1 1 d . . . .
H56 H 0.980571 0.855424 0.553045 0.034 Uiso 1 1 calc R . . .
C57 C 1.1324(2) 0.8622(2) 0.62527(19) 0.0400(6) Uani 1 1 d . . . .
H57A H 1.177895 0.903569 0.678222 0.060 Uiso 1 1 calc GR . . .
H57B H 1.168669 0.867211 0.585457 0.060 Uiso 1 1 calc GR . . .
H57C H 1.120420 0.797041 0.621776 0.060 Uiso 1 1 calc GR . . .
C58 C 1.0389(2) 0.99840(19) 0.62296(18) 0.0386(6) Uani 1 1 d . . . .
H58A H 0.968652 1.016599 0.613530 0.058 Uiso 1 1 calc GR . . .
H58B H 1.077536 1.009300 0.586080 0.058 Uiso 1 1 calc GR . . .
H58C H 1.081974 1.036139 0.677524 0.058 Uiso 1 1 calc GR . . .
C59 C 0.64982(19) 0.75427(16) 0.63901(14) 0.0271(5) Uani 1 1 d . . . .
H59 H 0.630179 0.742487 0.581213 0.033 Uiso 1 1 calc R . . .
C60 C 0.5780(2) 0.8203(2) 0.6785(2) 0.0447(7) Uani 1 1 d . . . .
H60A H 0.596750 0.833567 0.735469 0.067 Uiso 1 1 calc GR . . .
H60B H 0.501408 0.789349 0.654595 0.067 Uiso 1 1 calc GR . . .
H60C H 0.590957 0.879416 0.670353 0.067 Uiso 1 1 calc GR . . .
C61 C 0.6275(2) 0.65716(18) 0.64770(15) 0.0334(5) Uani 1 1 d . . . .
H61A H 0.674343 0.617516 0.623531 0.050 Uiso 1 1 calc GR . . .
H61B H 0.551414 0.625901 0.621020 0.050 Uiso 1 1 calc GR . . .
H61C H 0.642762 0.667359 0.703992 0.050 Uiso 1 1 calc GR . . .
C62 C 0.77859(16) 0.62804(14) 0.49302(11) 0.0182(4) Uani 1 1 d . . . .
C63 C 0.88026(17) 0.62150(15) 0.53685(12) 0.0220(4) Uani 1 1 d . . . .
H63 H 0.939129 0.674187 0.559196 0.026 Uiso 1 1 calc R . . .
C64 C 0.89369(18) 0.53707(16) 0.54713(13) 0.0242(4) Uani 1 1 d . . . .
H64 H 0.962021 0.533433 0.575958 0.029 Uiso 1 1 calc R . . .
C65 C 0.80617(19) 0.45675(16) 0.51489(13) 0.0244(4) Uani 1 1 d . . . .
C66 C 0.70549(18) 0.46468(15) 0.47192(13) 0.0239(4) Uani 1 1 d . . . .
H66 H 0.646358 0.412254 0.450343 0.029 Uiso 1 1 calc R . . .
C67 C 0.69052(17) 0.54831(15) 0.46023(12) 0.0224(4) Uani 1 1 d . . . .
H67 H 0.622395 0.551507 0.430784 0.027 Uiso 1 1 calc R . . .
C68 C 0.8215(2) 0.36515(18) 0.52631(16) 0.0333(5) Uani 1 1 d . . . .
H68A H 0.891153 0.351575 0.517857 0.050 Uiso 1 1 calc GR . . .
H68B H 0.762655 0.313345 0.488120 0.050 Uiso 1 1 calc GR . . .
H68C H 0.820596 0.372007 0.580265 0.050 Uiso 1 1 calc GR . . .

loop_
_atom_site_aniso_label
_atom_site_aniso_U_11
_atom_site_aniso_U_22
_atom_site_aniso_U_33
_atom_site_aniso_U_23
_atom_site_aniso_U_13
_atom_site_aniso_U_12
Br1 0.04077(15) 0.02875(14) 0.03358(14) 0.01904(10) 0.02009(10) 0.01594(10)
Br2A 0.0624(5) 0.0319(2) 0.0431(3) 0.0152(2) 0.0234(4) 0.0142(4)
Br2B 0.0624(5) 0.0319(2) 0.0431(3) 0.0152(2) 0.0234(4) 0.0142(4)
N1 0.0154(7) 0.0164(7) 0.0179(7) 0.0072(6) 0.0054(6) 0.0038(6)
N2 0.0174(8) 0.0174(8) 0.0171(7) 0.0073(6) 0.0053(6) 0.0032(6)
C1 0.0172(9) 0.0139(8) 0.0165(8) 0.0055(7) 0.0058(7) 0.0038(7)
C2 0.0148(8) 0.0219(9) 0.0214(9) 0.0087(8) 0.0033(7) 0.0029(7)
C4 0.0118(8) 0.0184(9) 0.0172(8) 0.0082(7) 0.0056(6) 0.0030(7)
C5 0.0126(8) 0.0182(9) 0.0185(9) 0.0064(7) 0.0044(7) 0.0033(7)
C3 0.0185(9) 0.0211(9) 0.0201(9) 0.0079(8) 0.0025(7) 0.0028(7)
C6 0.0168(8) 0.0213(9) 0.0218(9) 0.0101(8) 0.0073(7) 0.0062(7)
C7 0.0172(9) 0.0270(10) 0.0214(9) 0.0138(8) 0.0080(7) 0.0067(7)
C8 0.0189(9) 0.0255(10) 0.0195(9) 0.0070(8) 0.0095(7) 0.0060(7)
C9 0.0148(8) 0.0189(9) 0.0214(9) 0.0071(7) 0.0070(7) 0.0048(7)
C10 0.0184(9) 0.0185(9) 0.0181(9) 0.0068(7) 0.0071(7) 0.0056(7)
C11 0.0213(9) 0.0221(10) 0.0221(9) 0.0054(8) 0.0048(8) 0.0021(8)
C12 0.0194(9) 0.0257(10) 0.0232(9) 0.0080(8) 0.0090(8) 0.0080(8)
C13 0.0220(9) 0.0186(9) 0.0266(10) 0.0083(8) 0.0112(8) 0.0056(7)
C14 0.0323(11) 0.0229(11) 0.0315(11) 0.0031(9) 0.0085(9) 0.0053(9)
C15 0.0253(11) 0.0243(11) 0.0405(12) 0.0114(9) 0.0102(9) 0.0103(8)
C16 0.0203(9) 0.0183(9) 0.0200(9) 0.0091(8) 0.0055(7) 0.0016(7)
C17 0.0290(10) 0.0195(10) 0.0243(10) 0.0091(8) 0.0066(8) 0.0043(8)
C18 0.0388(12) 0.0192(10) 0.0323(11) 0.0117(9) 0.0078(10) 0.0008(9)
C19 0.0355(12) 0.0264(11) 0.0372(12) 0.0171(10) 0.0116(10) -0.0024(9)
C20 0.0353(12) 0.0298(12) 0.0281(11) 0.0141(9) 0.0156(9) 0.0042(9)
C21 0.0259(10) 0.0222(10) 0.0235(10) 0.0098(8) 0.0099(8) 0.0034(8)
C22 0.0575(16) 0.0210(11) 0.0286(11) 0.0091(9) 0.0188(11) 0.0100(10)
C23 0.070(2) 0.073(2) 0.0286(14) 0.0000(14) -0.0030(14) 0.0317(19)
C24 0.0457(16) 0.0478(17) 0.0407(15) -0.0006(13) 0.0112(12) 0.0126(13)
C25 0.0357(12) 0.0224(10) 0.0229(10) 0.0081(8) 0.0147(9) 0.0036(9)
C26 0.0423(13) 0.0292(12) 0.0262(11) 0.0049(9) 0.0097(10) 0.0021(10)
C27 0.0422(13) 0.0309(12) 0.0315(12) 0.0109(10) 0.0200(10) 0.0107(10)
C28 0.0154(9) 0.0166(9) 0.0225(9) 0.0091(7) 0.0061(7) 0.0033(7)
C29 0.0209(9) 0.0189(9) 0.0257(10) 0.0090(8) 0.0097(8) 0.0050(7)
C30 0.0193(9) 0.0229(10) 0.0404(12) 0.0141(9) 0.0141(9) 0.0066(8)
C31 0.0170(9) 0.0209(10) 0.0422(12) 0.0173(9) 0.0043(9) 0.0043(7)
C32 0.0217(10) 0.0270(11) 0.0262(10) 0.0126(9) 0.0013(8) 0.0012(8)
C33 0.0181(9) 0.0234(10) 0.0232(10) 0.0105(8) 0.0063(8) 0.0036(7)
C34 0.0194(11) 0.0406(14) 0.0575(16) 0.0241(13) 0.0019(10) 0.0069(9)
N3 0.0188(8) 0.0189(8) 0.0176(8) 0.0059(6) 0.0052(6) 0.0035(6)
N4 0.0221(8) 0.0173(8) 0.0173(8) 0.0061(6) 0.0062(6) 0.0038(6)
C35 0.0152(8) 0.0192(9) 0.0175(9) 0.0059(7) 0.0052(7) 0.0023(7)
C36 0.0252(10) 0.0226(10) 0.0242(10) 0.0108(8) 0.0070(8) 0.0062(8)
C37 0.0257(10) 0.0180(9) 0.0260(10) 0.0079(8) 0.0078(8) 0.0052(8)
C38 0.0209(9) 0.0191(9) 0.0152(8) 0.0063(7) 0.0055(7) 0.0042(7)
C39 0.0208(9) 0.0250(10) 0.0204(9) 0.0095(8) 0.0057(8) 0.0040(8)
C40 0.0236(10) 0.0296(11) 0.0235(10) 0.0086(9) 0.0022(8) 0.0014(8)
C41 0.0354(12) 0.0261(11) 0.0178(9) 0.0048(8) 0.0059(8) 0.0027(9)
C42 0.0332(11) 0.0255(10) 0.0234(10) 0.0110(8) 0.0153(9) 0.0104(9)
C43 0.0210(9) 0.0235(10) 0.0216(9) 0.0118(8) 0.0081(8) 0.0060(8)
C44 0.0196(10) 0.0363(12) 0.0262(10) 0.0089(9) 0.0076(8) 0.0059(9)
C45 0.0256(11) 0.0386(13) 0.0447(14) 0.0147(11) 0.0110(10) 0.0119(10)
C46 0.0241(11) 0.0513(16) 0.0453(14) 0.0246(12) 0.0144(10) 0.0079(10)
C47 0.0205(10) 0.0413(13) 0.0250(10) 0.0159(9) 0.0095(8) 0.0073(9)
C48 0.0330(12) 0.0563(17) 0.0491(15) 0.0328(13) 0.0232(11) 0.0222(12)
C49 0.0281(12) 0.0378(14) 0.0562(16) 0.0141(12) 0.0177(11) -0.0023(10)
C50 0.0230(9) 0.0161(9) 0.0166(9) 0.0038(7) 0.0040(7) 0.0038(7)
C51 0.0237(10) 0.0173(9) 0.0235(10) 0.0047(8) 0.0049(8) 0.0045(7)
C52 0.0273(11) 0.0217(10) 0.0245(10) 0.0026(8) 0.0004(8) 0.0045(8)
C53 0.0414(13) 0.0218(10) 0.0187(9) 0.0052(8) 0.0033(9) 0.0121(9)
C54 0.0404(12) 0.0189(10) 0.0221(10) 0.0085(8) 0.0121(9) 0.0082(9)
C55 0.0293(11) 0.0173(9) 0.0208(9) 0.0058(8) 0.0077(8) 0.0045(8)
C56 0.0251(10) 0.0272(11) 0.0292(11) 0.0077(9) 0.0084(9) 0.0015(8)
C57 0.0325(13) 0.0389(14) 0.0551(16) 0.0209(12) 0.0187(12) 0.0096(10)
C58 0.0415(14) 0.0309(13) 0.0466(14) 0.0176(11) 0.0162(11) 0.0030(10)
C59 0.0277(11) 0.0271(11) 0.0263(10) 0.0084(9) 0.0114(9) 0.0026(9)
C60 0.0361(14) 0.0381(14) 0.0611(18) 0.0128(13) 0.0244(13) 0.0103(11)
C61 0.0352(12) 0.0286(12) 0.0332(12) 0.0096(10) 0.0114(10) -0.0023(9)
C62 0.0205(9) 0.0182(9) 0.0154(8) 0.0044(7) 0.0069(7) 0.0049(7)
C63 0.0205(9) 0.0216(10) 0.0218(9) 0.0058(8) 0.0062(8) 0.0039(7)
C64 0.0242(10) 0.0268(11) 0.0228(10) 0.0087(8) 0.0076(8) 0.0104(8)
C65 0.0316(11) 0.0238(10) 0.0217(9) 0.0089(8) 0.0126(8) 0.0100(8)
C66 0.0258(10) 0.0193(10) 0.0235(10) 0.0054(8) 0.0067(8) 0.0014(8)
C67 0.0222(9) 0.0213(10) 0.0210(9) 0.0062(8) 0.0047(8) 0.0025(8)
C68 0.0409(13) 0.0284(12) 0.0392(13) 0.0178(10) 0.0166(10) 0.0132(10)

loop_
_atom_type_symbol
_atom_type_description
_atom_type_scat_dispersion_real
_atom_type_scat_dispersion_imag
_atom_type_scat_source
C C 0.0181 0.0091 'International Tables Vol C Tables 4.2.6.8 and 6.1.1.4'
H H 0.0000 0.0000 'International Tables Vol C Tables 4.2.6.8 and 6.1.1.4'
Br Br -0.6763 1.2805 'International Tables Vol C Tables 4.2.6.8 and 6.1.1.4'
N N 0.0311 0.0180 'International Tables Vol C Tables 4.2.6.8 and 6.1.1.4'

loop_
_exptl_crystal_face_index_h
_exptl_crystal_face_index_k
_exptl_crystal_face_index_l
_exptl_crystal_face_perp_dist
0 0 1 0.0116
-5 -2 2 0.0524
5 2 -2 0.0524
5 -5 1 0.0329
-5 5 -1 0.0329
0 0 -1 0.0116

loop_
_geom_angle_atom_site_label_1
_geom_angle_atom_site_label_2
_geom_angle_atom_site_label_3
_geom_angle
C1 N1 C2 109.40(16)
C1 N1 C4 127.12(16)
C2 N1 C4 123.47(16)
C1 N2 C3 109.15(16)
C1 N2 C16 126.60(16)
C3 N2 C16 122.39(17)
N1 C1 N2 106.89(16)
N1 C1 C28 126.50(17)
N2 C1 C28 126.41(17)
N1 C2 H2 126.4
C3 C2 N1 107.24(17)
C3 C2 H2 126.4
C5 C4 N1 118.75(16)
C5 C4 C9 123.62(17)
C9 C4 N1 117.60(17)
C4 C5 C10 123.22(17)
C6 C5 C4 117.00(17)
C6 C5 C10 119.78(18)
N2 C3 H3 126.3
C2 C3 N2 107.31(17)
C2 C3 H3 126.3
C5 C6 H6 119.5
C7 C6 C5 120.95(19)
C7 C6 H6 119.5
C6 C7 H7 119.7
C6 C7 C8 120.59(18)
C8 C7 H7 119.7
C7 C8 H8 119.4
C7 C8 C9 121.11(18)
C9 C8 H8 119.4
C4 C9 C13 122.71(18)
C8 C9 C4 116.68(18)
C8 C9 C13 120.61(18)
C5 C10 H10 108.5
C5 C10 C11 110.31(16)
C5 C10 C12 110.42(16)
C11 C10 H10 108.5
C12 C10 H10 108.5
C12 C10 C11 110.44(17)
C10 C11 H11A 109.5
C10 C11 H11B 109.5
C10 C11 H11C 109.5
H11A C11 H11B 109.5
H11A C11 H11C 109.5
H11B C11 H11C 109.5
C10 C12 H12A 109.5
C10 C12 H12B 109.5
C10 C12 H12C 109.5
H12A C12 H12B 109.5
H12A C12 H12C 109.5
H12B C12 H12C 109.5
C9 C13 H13 107.8
C9 C13 C14 112.02(18)
C9 C13 C15 110.82(16)
C14 C13 H13 107.8
C15 C13 H13 107.8
C15 C13 C14 110.33(18)
C13 C14 H14A 109.5
C13 C14 H14B 109.5
C13 C14 H14C 109.5
H14A C14 H14B 109.5
H14A C14 H14C 109.5
H14B C14 H14C 109.5
C13 C15 H15A 109.5
C13 C15 H15B 109.5
C13 C15 H15C 109.5
H15A C15 H15B 109.5
H15A C15 H15C 109.5
H15B C15 H15C 109.5
C17 C16 N2 116.97(18)
C21 C16 N2 119.42(18)
C21 C16 C17 123.45(19)
C16 C17 C22 123.30(19)
C18 C17 C16 116.7(2)
C18 C17 C22 120.0(2)
C17 C18 H18 119.3
C19 C18 C17 121.3(2)
C19 C18 H18 119.3
C18 C19 H19 119.8
C18 C19 C20 120.4(2)
C20 C19 H19 119.8
C19 C20 H20 119.4
C19 C20 C21 121.1(2)
C21 C20 H20 119.4
C16 C21 C20 116.9(2)
C16 C21 C25 123.22(18)
C20 C21 C25 119.82(19)
C17 C22 H22 107.8
C17 C22 C24 111.3(2)
C23 C22 C17 111.9(2)
C23 C22 H22 107.8
C23 C22 C24 110.0(2)
C24 C22 H22 107.8
C22 C23 H23A 109.5
C22 C23 H23B 109.5
C22 C23 H23C 109.5
H23A C23 H23B 109.5
H23A C23 H23C 109.5
H23B C23 H23C 109.5
C22 C24 H24A 109.5
C22 C24 H24B 109.5
C22 C24 H24C 109.5
H24A C24 H24B 109.5
H24A C24 H24C 109.5
H24B C24 H24C 109.5
C21 C25 H25 108.0
C21 C25 C26 110.5(2)
C21 C25 C27 111.88(18)
C26 C25 H25 108.0
C26 C25 C27 110.24(19)
C27 C25 H25 108.0
C25 C26 H26A 109.5
C25 C26 H26B 109.5
C25 C26 H26C 109.5
H26A C26 H26B 109.5
H26A C26 H26C 109.5
H26B C26 H26C 109.5
C25 C27 H27A 109.5
C25 C27 H27B 109.5
C25 C27 H27C 109.5
H27A C27 H27B 109.5
H27A C27 H27C 109.5
H27B C27 H27C 109.5
C29 C28 C1 119.14(18)
C33 C28 C1 121.41(18)
C33 C28 C29 119.37(18)
C28 C29 H29 119.9
C30 C29 C28 120.2(2)
C30 C29 H29 119.9
C29 C30 H30 119.8
C31 C30 C29 120.5(2)
C31 C30 H30 119.8
C30 C31 C32 118.89(19)
C30 C31 C34 120.5(2)
C32 C31 C34 120.6(2)
C31 C32 H32 119.3
C33 C32 C31 121.4(2)
C33 C32 H32 119.3
C28 C33 H33 120.2
C32 C33 C28 119.62(19)
C32 C33 H33 120.2
C31 C34 H34A 109.5
C31 C34 H34B 109.5
C31 C34 H34C 109.5
H34A C34 H34B 109.5
H34A C34 H34C 109.5
H34B C34 H34C 109.5
C35 N3 C36 109.76(17)
C35 N3 C38 126.84(17)
C36 N3 C38 123.39(17)
C35 N4 C37 109.50(17)
C35 N4 C50 125.81(17)
C37 N4 C50 124.67(17)
N3 C35 N4 106.81(17)
N3 C35 C62 127.61(18)
N4 C35 C62 125.57(18)
N3 C36 H36 126.5
C37 C36 N3 107.06(19)
C37 C36 H36 126.5
N4 C37 H37 126.6
C36 C37 N4 106.87(18)
C36 C37 H37 126.6
C39 C38 N3 117.45(17)
C39 C38 C43 123.73(18)
C43 C38 N3 118.77(17)
C38 C39 C40 117.43(19)
C38 C39 C44 123.09(19)
C40 C39 C44 119.46(19)
C39 C40 H40 119.8
C41 C40 C39 120.4(2)
C41 C40 H40 119.8
C40 C41 H41 119.6
C40 C41 C42 120.7(2)
C42 C41 H41 119.6
C41 C42 H42 119.4
C41 C42 C43 121.3(2)
C43 C42 H42 119.4
C38 C43 C47 122.06(19)
C42 C43 C38 116.40(19)
C42 C43 C47 121.49(19)
C39 C44 H44 108.1
C39 C44 C45 109.45(19)
C39 C44 C46 111.7(2)
C45 C44 H44 108.1
C46 C44 H44 108.1
C46 C44 C45 111.3(2)
C44 C45 H45A 109.5
C44 C45 H45B 109.5
C44 C45 H45C 109.5
H45A C45 H45B 109.5
H45A C45 H45C 109.5
H45B C45 H45C 109.5
C44 C46 H46A 109.5
C44 C46 H46B 109.5
C44 C46 H46C 109.5
H46A C46 H46B 109.5
H46A C46 H46C 109.5
H46B C46 H46C 109.5
C43 C47 H47 107.8
C43 C47 C48 113.1(2)
C43 C47 C49 111.2(2)
C48 C47 H47 107.8
C49 C47 H47 107.8
C49 C47 C48 108.8(2)
C47 C48 H48A 109.5
C47 C48 H48B 109.5
C47 C48 H48C 109.5
H48A C48 H48B 109.5
H48A C48 H48C 109.5
H48B C48 H48C 109.5
C47 C49 H49A 109.5
C47 C49 H49B 109.5
C47 C49 H49C 109.5
H49A C49 H49B 109.5
H49A C49 H49C 109.5
H49B C49 H49C 109.5
C51 C50 N4 117.28(18)
C55 C50 N4 118.76(18)
C55 C50 C51 123.95(19)
C50 C51 C56 122.29(19)
C52 C51 C50 116.5(2)
C52 C51 C56 121.15(19)
C51 C52 H52 119.7
C53 C52 C51 120.5(2)
C53 C52 H52 119.7
C52 C53 H53 119.3
C54 C53 C52 121.3(2)
C54 C53 H53 119.3
C53 C54 H54 119.7
C53 C54 C55 120.5(2)
C55 C54 H54 119.7
C50 C55 C59 123.09(19)
C54 C55 C50 117.1(2)
C54 C55 C59 119.8(2)
C51 C56 H56 107.7
C51 C56 C57 111.7(2)
C51 C56 C58 111.6(2)
C57 C56 H56 107.7
C58 C56 H56 107.7
C58 C56 C57 110.2(2)
C56 C57 H57A 109.5
C56 C57 H57B 109.5
C56 C57 H57C 109.5
H57A C57 H57B 109.5
H57A C57 H57C 109.5
H57B C57 H57C 109.5
C56 C58 H58A 109.5
C56 C58 H58B 109.5
C56 C58 H58C 109.5
H58A C58 H58B 109.5
H58A C58 H58C 109.5
H58B C58 H58C 109.5
C55 C59 H59 108.1
C55 C59 C60 111.03(19)
C55 C59 C61 110.5(2)
C60 C59 H59 108.1
C60 C59 C61 110.9(2)
C61 C59 H59 108.1
C59 C60 H60A 109.5
C59 C60 H60B 109.5
C59 C60 H60C 109.5
H60A C60 H60B 109.5
H60A C60 H60C 109.5
H60B C60 H60C 109.5
C59 C61 H61A 109.5
C59 C61 H61B 109.5
C59 C61 H61C 109.5
H61A C61 H61B 109.5
H61A C61 H61C 109.5
H61B C61 H61C 109.5
C63 C62 C35 120.62(18)
C63 C62 C67 119.2(2)
C67 C62 C35 120.13(18)
C62 C63 H63 119.9
C64 C63 C62 120.25(19)
C64 C63 H63 119.9
C63 C64 H64 119.4
C63 C64 C65 121.2(2)
C65 C64 H64 119.4
C64 C65 C68 120.8(2)
C66 C65 C64 117.8(2)
C66 C65 C68 121.4(2)
C65 C66 H66 119.0
C67 C66 C65 121.9(2)
C67 C66 H66 119.0
C62 C67 H67 120.2
C66 C67 C62 119.6(2)
C66 C67 H67 120.2
C65 C68 H68A 109.5
C65 C68 H68B 109.5
C65 C68 H68C 109.5
H68A C68 H68B 109.5
H68A C68 H68C 109.5
H68B C68 H68C 109.5

loop_
_geom_bond_atom_site_label_1
_geom_bond_atom_site_label_2
_geom_bond_distance
N1 C1 1.350(2)
N1 C2 1.385(3)
N1 C4 1.452(2)
N2 C1 1.352(3)
N2 C3 1.388(3)
N2 C16 1.454(2)
C1 C28 1.463(3)
C2 H2 0.9300
C2 C3 1.347(3)
C4 C5 1.398(3)
C4 C9 1.408(3)
C5 C6 1.395(3)
C5 C10 1.520(3)
C3 H3 0.9300
C6 H6 0.9300
C6 C7 1.387(3)
C7 H7 0.9300
C7 C8 1.387(3)
C8 H8 0.9300
C8 C9 1.394(3)
C9 C13 1.521(3)
C10 H10 0.9800
C10 C11 1.535(3)
C10 C12 1.533(3)
C11 H11A 0.9600
C11 H11B 0.9600
C11 H11C 0.9600
C12 H12A 0.9600
C12 H12B 0.9600
C12 H12C 0.9600
C13 H13 0.9800
C13 C14 1.538(3)
C13 C15 1.533(3)
C14 H14A 0.9600
C14 H14B 0.9600
C14 H14C 0.9600
C15 H15A 0.9600
C15 H15B 0.9600
C15 H15C 0.9600
C16 C17 1.404(3)
C16 C21 1.397(3)
C17 C18 1.403(3)
C17 C22 1.511(3)
C18 H18 0.9300
C18 C19 1.375(4)
C19 H19 0.9300
C19 C20 1.388(3)
C20 H20 0.9300
C20 C21 1.399(3)
C21 C25 1.519(3)
C22 H22 0.9800
C22 C23 1.499(4)
C22 C24 1.555(4)
C23 H23A 0.9600
C23 H23B 0.9600
C23 H23C 0.9600
C24 H24A 0.9600
C24 H24B 0.9600
C24 H24C 0.9600
C25 H25 0.9800
C25 C26 1.534(3)
C25 C27 1.541(3)
C26 H26A 0.9600
C26 H26B 0.9600
C26 H26C 0.9600
C27 H27A 0.9600
C27 H27B 0.9600
C27 H27C 0.9600
C28 C29 1.399(3)
C28 C33 1.398(3)
C29 H29 0.9300
C29 C30 1.392(3)
C30 H30 0.9300
C30 C31 1.390(3)
C31 C32 1.392(3)
C31 C34 1.508(3)
C32 H32 0.9300
C32 C33 1.386(3)
C33 H33 0.9300
C34 H34A 0.9600
C34 H34B 0.9600
C34 H34C 0.9600
N3 C35 1.344(3)
N3 C36 1.383(3)
N3 C38 1.457(2)
N4 C35 1.350(3)
N4 C37 1.386(3)
N4 C50 1.450(3)
C35 C62 1.466(3)
C36 H36 0.9300
C36 C37 1.356(3)
C37 H37 0.9300
C38 C39 1.393(3)
C38 C43 1.405(3)
C39 C40 1.398(3)
C39 C44 1.517(3)
C40 H40 0.9300
C40 C41 1.383(3)
C41 H41 0.9300
C41 C42 1.388(3)
C42 H42 0.9300
C42 C43 1.395(3)
C43 C47 1.522(3)
C44 H44 0.9800
C44 C45 1.540(4)
C44 C46 1.529(3)
C45 H45A 0.9600
C45 H45B 0.9600
C45 H45C 0.9600
C46 H46A 0.9600
C46 H46B 0.9600
C46 H46C 0.9600
C47 H47 0.9800
C47 C48 1.528(3)
C47 C49 1.524(4)
C48 H48A 0.9600
C48 H48B 0.9600
C48 H48C 0.9600
C49 H49A 0.9600
C49 H49B 0.9600
C49 H49C 0.9600
C50 C51 1.402(3)
C50 C55 1.396(3)
C51 C52 1.400(3)
C51 C56 1.520(3)
C52 H52 0.9300
C52 C53 1.387(3)
C53 H53 0.9300
C53 C54 1.380(3)
C54 H54 0.9300
C54 C55 1.394(3)
C55 C59 1.523(3)
C56 H56 0.9800
C56 C57 1.532(3)
C56 C58 1.524(3)
C57 H57A 0.9600
C57 H57B 0.9600
C57 H57C 0.9600
C58 H58A 0.9600
C58 H58B 0.9600
C58 H58C 0.9600
C59 H59 0.9800
C59 C60 1.533(3)
C59 C61 1.535(3)
C60 H60A 0.9600
C60 H60B 0.9600
C60 H60C 0.9600
C61 H61A 0.9600
C61 H61B 0.9600
C61 H61C 0.9600
C62 C63 1.397(3)
C62 C67 1.400(3)
C63 H63 0.9300
C63 C64 1.381(3)
C64 H64 0.9300
C64 C65 1.402(3)
C65 C66 1.389(3)
C65 C68 1.503(3)
C66 H66 0.9300
C66 C67 1.385(3)
C67 H67 0.9300
C68 H68A 0.9600
C68 H68B 0.9600
C68 H68C 0.9600

loop_
_geom_torsion_atom_site_label_1
_geom_torsion_atom_site_label_2
_geom_torsion_atom_site_label_3
_geom_torsion_atom_site_label_4
_geom_torsion
N1 C1 C28 C29 -133.1(2)
N1 C1 C28 C33 43.7(3)
N1 C2 C3 N2 0.1(2)
N1 C4 C5 C6 175.33(16)
N1 C4 C5 C10 -5.0(3)
N1 C4 C9 C8 -175.39(16)
N1 C4 C9 C13 4.5(3)
N2 C1 C28 C29 41.1(3)
N2 C1 C28 C33 -142.1(2)
N2 C16 C17 C18 175.77(19)
N2 C16 C17 C22 -3.4(3)
N2 C16 C21 C20 -174.81(19)
N2 C16 C21 C25 4.1(3)
C1 N1 C2 C3 0.5(2)
C1 N1 C4 C5 83.1(2)
C1 N1 C4 C9 -98.9(2)
C1 N2 C3 C2 -0.8(2)
C1 N2 C16 C17 73.9(3)
C1 N2 C16 C21 -110.5(2)
C1 C28 C29 C30 176.33(18)
C1 C28 C33 C32 -176.43(19)
C2 N1 C1 N2 -1.0(2)
C2 N1 C1 C28 174.18(18)
C2 N1 C4 C5 -95.4(2)
C2 N1 C4 C9 82.6(2)
C4 N1 C1 N2 -179.67(17)
C4 N1 C1 C28 -4.5(3)
C4 N1 C2 C3 179.27(18)
C4 C5 C6 C7 0.4(3)
C4 C5 C10 C11 119.4(2)
C4 C5 C10 C12 -118.3(2)
C4 C9 C13 C14 133.1(2)
C4 C9 C13 C15 -103.2(2)
C5 C4 C9 C8 2.5(3)
C5 C4 C9 C13 -177.56(17)
C5 C6 C7 C8 1.6(3)
C3 N2 C1 N1 1.1(2)
C3 N2 C1 C28 -174.10(18)
C3 N2 C16 C17 -88.8(2)
C3 N2 C16 C21 86.7(3)
C6 C5 C10 C11 -61.0(2)
C6 C5 C10 C12 61.3(2)
C6 C7 C8 C9 -1.7(3)
C7 C8 C9 C4 -0.3(3)
C7 C8 C9 C13 179.74(18)
C8 C9 C13 C14 -47.0(3)
C8 C9 C13 C15 76.7(2)
C9 C4 C5 C6 -2.5(3)
C9 C4 C5 C10 177.09(17)
C10 C5 C6 C7 -179.24(17)
C16 N2 C1 N1 -163.57(18)
C16 N2 C1 C28 21.3(3)
C16 N2 C3 C2 164.66(18)
C16 C17 C18 C19 -1.4(4)
C16 C17 C22 C23 -114.8(3)
C16 C17 C22 C24 121.7(3)
C16 C21 C25 C26 -103.4(2)
C16 C21 C25 C27 133.3(2)
C17 C16 C21 C20 0.5(3)
C17 C16 C21 C25 179.4(2)
C17 C18 C19 C20 1.6(4)
C18 C17 C22 C23 66.0(3)
C18 C17 C22 C24 -57.5(3)
C18 C19 C20 C21 -0.6(4)
C19 C20 C21 C16 -0.4(4)
C19 C20 C21 C25 -179.3(2)
C20 C21 C25 C26 75.5(3)
C20 C21 C25 C27 -47.7(3)
C21 C16 C17 C18 0.4(3)
C21 C16 C17 C22 -178.8(2)
C22 C17 C18 C19 177.8(2)
C28 C29 C30 C31 0.2(3)
C29 C28 C33 C32 0.3(3)
C29 C30 C31 C32 0.3(3)
C29 C30 C31 C34 -179.9(2)
C30 C31 C32 C33 -0.4(3)
C31 C32 C33 C28 0.1(3)
C33 C28 C29 C30 -0.5(3)
C34 C31 C32 C33 179.8(2)
N3 C35 C62 C63 132.6(2)
N3 C35 C62 C67 -50.1(3)
N3 C36 C37 N4 0.4(2)
N3 C38 C39 C40 176.29(19)
N3 C38 C39 C44 -2.1(3)
N3 C38 C43 C42 -175.94(18)
N3 C38 C43 C47 1.4(3)
N4 C35 C62 C63 -49.3(3)
N4 C35 C62 C67 128.1(2)
N4 C50 C51 C52 179.75(18)
N4 C50 C51 C56 -2.0(3)
N4 C50 C55 C54 179.68(18)
N4 C50 C55 C59 0.3(3)
C35 N3 C36 C37 -0.1(2)
C35 N3 C38 C39 105.5(2)
C35 N3 C38 C43 -77.0(3)
C35 N4 C37 C36 -0.6(2)
C35 N4 C50 C51 104.5(2)
C35 N4 C50 C55 -75.9(3)
C35 C62 C63 C64 177.81(19)
C35 C62 C67 C66 -177.21(18)
C36 N3 C35 N4 -0.2(2)
C36 N3 C35 C62 178.20(19)
C36 N3 C38 C39 -73.9(3)
C36 N3 C38 C43 103.5(2)
C37 N4 C35 N3 0.5(2)
C37 N4 C35 C62 -177.96(18)
C37 N4 C50 C51 -77.3(3)
C37 N4 C50 C55 102.3(2)
C38 N3 C35 N4 -179.74(17)
C38 N3 C35 C62 -1.3(3)
C38 N3 C36 C37 179.39(18)
C38 C39 C40 C41 -0.2(3)
C38 C39 C44 C45 106.1(2)
C38 C39 C44 C46 -130.1(2)
C38 C43 C47 C48 159.6(2)
C38 C43 C47 C49 -77.6(3)
C39 C38 C43 C42 1.3(3)
C39 C38 C43 C47 178.7(2)
C39 C40 C41 C42 1.1(4)
C40 C39 C44 C45 -72.3(3)
C40 C39 C44 C46 51.5(3)
C40 C41 C42 C43 -0.8(4)
C41 C42 C43 C38 -0.4(3)
C41 C42 C43 C47 -177.8(2)
C42 C43 C47 C48 -23.2(3)
C42 C43 C47 C49 99.6(3)
C43 C38 C39 C40 -1.0(3)
C43 C38 C39 C44 -179.4(2)
C44 C39 C40 C41 178.2(2)
C50 N4 C35 N3 178.95(17)
C50 N4 C35 C62 0.5(3)
C50 N4 C37 C36 -179.06(18)
C50 C51 C52 C53 0.2(3)
C50 C51 C56 C57 -134.4(2)
C50 C51 C56 C58 101.8(2)
C50 C55 C59 C60 -115.8(2)
C50 C55 C59 C61 120.7(2)
C51 C50 C55 C54 -0.7(3)
C51 C50 C55 C59 179.9(2)
C51 C52 C53 C54 0.1(3)
C52 C51 C56 C57 43.8(3)
C52 C51 C56 C58 -80.1(3)
C52 C53 C54 C55 -0.7(3)
C53 C54 C55 C50 1.0(3)
C53 C54 C55 C59 -179.6(2)
C54 C55 C59 C60 64.9(3)
C54 C55 C59 C61 -58.6(3)
C55 C50 C51 C52 0.1(3)
C55 C50 C51 C56 178.4(2)
C56 C51 C52 C53 -178.1(2)
C62 C63 C64 C65 -0.7(3)
C63 C62 C67 C66 0.2(3)
C63 C64 C65 C66 0.3(3)
C63 C64 C65 C68 180.0(2)
C64 C65 C66 C67 0.4(3)
C65 C66 C67 C62 -0.6(3)
C67 C62 C63 C64 0.4(3)
C68 C65 C66 C67 -179.3(2)

loop_
_exptl_oxdiff_crystal_face_indexfrac_h
_exptl_oxdiff_crystal_face_indexfrac_k
_exptl_oxdiff_crystal_face_indexfrac_l
_exptl_oxdiff_crystal_face_x
_exptl_oxdiff_crystal_face_y
_exptl_oxdiff_crystal_face_z
-0.0005 -0.0011 0.9997 0.0876 0.0298 0.0099
-4.9957 -1.9961 1.9908 -0.2456 0.5773 -0.2406
4.9957 1.9961 -1.9908 0.2456 -0.5773 0.2406
4.9976 -4.9994 0.9957 0.0171 -0.1212 0.7426
-4.9976 4.9994 -0.9957 -0.0171 0.1212 -0.7426
0.0005 0.0011 -0.9997 -0.0876 -0.0298 -0.0099

loop_
_smtbx_masks_void_nr
_smtbx_masks_void_average_x
_smtbx_masks_void_average_y
_smtbx_masks_void_average_z
_smtbx_masks_void_volume
_smtbx_masks_void_count_electrons
1 0.116 0.416 0.267 34.1 8.8
2 -0.116 0.584 0.733 34.1 8.7
3 0.500 0.000 0.500 178.2 47.5
